data_7055708
loop_
_publ_author_name
'Shang, Di'
'Ni, Jue chen'
'Gao, Xin Yu'
'Li, Cheng Ren'
'Lin, Xiao Meng'
'Wang, Zhi Nan'
'Du, Ning'
'Li, Shuang'
'Xing, Yong Heng'

_publ_section_title
;
 The various structures of complexes fabricated with transition metal and
 triazole ligands and inhibiting effect on luminescent xanthine
;
_journal_name_full 'New J. Chem.'
_journal_paper_doi 10.1039/C6NJ01503D
_journal_year 2016
_chemical_formula_sum 'C11 H19 Cd N3 O10'
_chemical_formula_weight 465.69
_space_group_crystal_system orthorhombic
_space_group_IT_number 19
_space_group_name_Hall 'P 2ac 2ab'
_space_group_name_H-M_alt 'P 21 21 21'
_symmetry_space_group_name_Hall 'P 2ac 2ab'
_symmetry_space_group_name_H-M 'P 21 21 21'
_atom_sites_solution_hydrogens mixed
_audit_creation_method SHELXL-2014/7
_audit_update_record
;
2016-07-07 deposited with the CCDC.
2016-08-03 downloaded from the CCDC.
;
_cell_angle_alpha 90
_cell_angle_beta 90
_cell_angle_gamma 90
_cell_formula_units_Z 4
_cell_length_a 7.7880(5)
_cell_length_b 8.7135(6)
_cell_length_c 24.6516(18)
_cell_measurement_reflns_used 1778
_cell_measurement_temperature 296(2)
_cell_measurement_theta_max 21.55
_cell_measurement_theta_min 2.86
_cell_volume 1672.9(2)
_computing_cell_refinement 'Bruker SMART'
_computing_data_collection 'Bruker SMART'
_computing_data_reduction 'Bruker SAINT'
_computing_molecular_graphics 'Bruker SHELXTL'
_computing_publication_material 'Bruker SHELXTL'
_computing_structure_refinement 'SHELXL-2014/7 (Sheldrick, 2014)'
_computing_structure_solution 'Bruker SHELXTL'
_diffrn_ambient_temperature 296(2)
_diffrn_measured_fraction_theta_full 0.999
_diffrn_measured_fraction_theta_max 0.999
_diffrn_measurement_device_type 'CCD area detector'
_diffrn_measurement_method 'phi and omega scans'
_diffrn_radiation_type MoK\a
_diffrn_radiation_wavelength 0.71073
_diffrn_reflns_av_R_equivalents 0.0436
_diffrn_reflns_av_unetI/netI 0.0514
_diffrn_reflns_Laue_measured_fraction_full 0.999
_diffrn_reflns_Laue_measured_fraction_max 0.999
_diffrn_reflns_limit_h_max 8
_diffrn_reflns_limit_h_min -9
_diffrn_reflns_limit_k_max 10
_diffrn_reflns_limit_k_min -9
_diffrn_reflns_limit_l_max 23
_diffrn_reflns_limit_l_min -28
_diffrn_reflns_number 8060
_diffrn_reflns_point_group_measured_fraction_full 0.999
_diffrn_reflns_point_group_measured_fraction_max 0.998
_diffrn_reflns_theta_full 24.373
_diffrn_reflns_theta_max 24.373
_diffrn_reflns_theta_min 1.652
_exptl_absorpt_coefficient_mu 1.363
_exptl_absorpt_correction_T_max 0.6469
_exptl_absorpt_correction_T_min 0.5790
_exptl_absorpt_correction_type multi-scan
_exptl_absorpt_process_details sadabs
_exptl_crystal_colour colourless
_exptl_crystal_density_diffrn 1.849
_exptl_crystal_density_method 'not measured'
_exptl_crystal_description block
_exptl_crystal_F_000 936
_exptl_crystal_size_max 0.450
_exptl_crystal_size_mid 0.400
_exptl_crystal_size_min 0.350
_refine_diff_density_max 0.376
_refine_diff_density_min -0.337
_refine_diff_density_rms 0.077
_refine_ls_abs_structure_details
; 
 Flack x determined using 824 quotients [(I+)-(I-)]/[(I+)+(I-)] 
 (Parsons, Flack and Wagner, Acta Cryst. B69 (2013) 249-259). 
;
_refine_ls_abs_structure_Flack -0.02(2)
_refine_ls_extinction_method none
_refine_ls_goodness_of_fit_ref 1.044
_refine_ls_hydrogen_treatment constr
_refine_ls_matrix_type full
_refine_ls_number_parameters 227
_refine_ls_number_reflns 2752
_refine_ls_number_restraints 0
_refine_ls_restrained_S_all 1.044
_refine_ls_R_factor_all 0.0473
_refine_ls_R_factor_gt 0.0333
_refine_ls_shift/su_max 0.000
_refine_ls_shift/su_mean 0.000
_refine_ls_structure_factor_coef Fsqd
_refine_ls_weighting_details 'w=1/[\s^2^(Fo^2^)+(0.0236P)^2^] where P=(Fo^2^+2Fc^2^)/3'
_refine_ls_weighting_scheme calc
_refine_ls_wR_factor_gt 0.0588
_refine_ls_wR_factor_ref 0.0627
_reflns_Friedel_coverage 0.703
_reflns_Friedel_fraction_full 0.998
_reflns_Friedel_fraction_max 0.997
_reflns_number_gt 2308
_reflns_number_total 2752
_reflns_threshold_expression 'I > 2\s(I)'
_cod_data_source_file c6nj01503d2.cif
_cod_data_source_block complex1
_cod_database_code 7055708
_shelx_shelxl_version_number 2014/7
_shelx_space_group_comment
; 
The symmetry employed for this shelxl refinement is uniquely defined 
by the following loop, which should always be used as a source of 
symmetry information in preference to the above space-group names. 
They are only intended as comments. 
;
_shelx_estimated_absorpt_t_min 0.579
_shelx_estimated_absorpt_t_max 0.647

loop_
_space_group_symop_operation_xyz
'x, y, z'
'-x+1/2, -y, z+1/2'
'-x, y+1/2, -z+1/2'
'x+1/2, -y+1/2, -z'

loop_
_atom_site_label
_atom_site_type_symbol
_atom_site_fract_x
_atom_site_fract_y
_atom_site_fract_z
_atom_site_U_iso_or_equiv
_atom_site_adp_type
_atom_site_occupancy
_atom_site_site_symmetry_order
_atom_site_calc_flag
_atom_site_refinement_flags_posn
_atom_site_refinement_flags_adp
Cd1 Cd 0.18824(6) 0.99091(6) 0.71328(2) 0.02666(15) Uani 1 1 d . .
C1 C 0.2855(9) 0.6424(8) 0.6847(3) 0.0270(17) Uani 1 1 d . .
C2 C 0.2718(9) 0.7170(7) 0.6310(3) 0.0231(17) Uani 1 1 d . .
C3 C 0.3054(10) 0.6652(7) 0.5794(3) 0.0249(16) Uani 1 1 d . .
C4 C 0.3747(9) 0.5181(9) 0.5594(3) 0.0379(18) Uani 1 1 d . .
H4A H 0.2818 0.4486 0.5523 0.057 Uiso 1 1 calc R U
H4B H 0.4493 0.4747 0.5863 0.057 Uiso 1 1 calc R U
H4C H 0.4381 0.5354 0.5266 0.057 Uiso 1 1 calc R U
C5 C 0.2824(9) 0.8070(7) 0.4892(3) 0.0238(16) Uani 1 1 d . .
C6 C 0.2246(11) 0.6977(8) 0.4540(3) 0.031(2) Uani 1 1 d . .
H6 H 0.1781 0.6064 0.4668 0.037 Uiso 1 1 calc R U
C7 C 0.2363(9) 0.7253(8) 0.3987(3) 0.034(2) Uani 1 1 d . .
H7 H 0.1960 0.6521 0.3744 0.040 Uiso 1 1 calc R U
C8 C 0.3562(9) 0.9437(8) 0.4710(3) 0.031(2) Uani 1 1 d . .
H8 H 0.3977 1.0159 0.4955 0.037 Uiso 1 1 calc R U
C9 C 0.3662(8) 0.9691(8) 0.4163(3) 0.0319(19) Uani 1 1 d . .
H9 H 0.4132 1.0604 0.4036 0.038 Uiso 1 1 calc R U
C10 C 0.3069(10) 0.8601(7) 0.3792(3) 0.0291(17) Uani 1 1 d . .
N1 N 0.2157(8) 0.8646(6) 0.6275(2) 0.0284(15) Uani 1 1 d . .
N2 N 0.2119(8) 0.9080(6) 0.5770(2) 0.0338(16) Uani 1 1 d . .
N3 N 0.2673(7) 0.7868(6) 0.5474(2) 0.0265(15) Uani 1 1 d . .
O1W O 0.4690(7) 0.8130(6) 0.0502(3) 0.0550(18) Uani 1 1 d . .
H1WB H 0.5684 0.7767 0.0441 0.082 Uiso 1 1 d R U
H1WC H 0.3937 0.7509 0.0376 0.082 Uiso 1 1 d R U
O1 O 0.1794(8) 1.2209(6) 0.6619(2) 0.0579(17) Uani 1 1 d . .
H1A H 0.1611 1.2962 0.6830 0.087 Uiso 1 1 d R U
H1C H 0.0986 1.2150 0.6388 0.087 Uiso 1 1 d R U
O2 O -0.0991(5) 1.0063(7) 0.70286(17) 0.0387(11) Uani 1 1 d . .
H2A H -0.1461 1.0168 0.7338 0.058 Uiso 1 1 d R U
H2C H -0.1356 0.9247 0.6879 0.058 Uiso 1 1 d R U
O2W O 0.0848(8) 0.2348(6) 0.3456(2) 0.0549(17) Uani 1 1 d . .
H2WB H 0.1470 0.1555 0.3500 0.082 Uiso 1 1 d R U
H2WC H -0.0191 0.2077 0.3412 0.082 Uiso 1 1 d R U
O3W O 0.1704(10) 0.3181(6) 0.4536(3) 0.059(2) Uani 1 1 d . .
H3WA H 0.1943 0.3618 0.4237 0.088 Uiso 1 1 d R U
H3WC H 0.0709 0.2784 0.4517 0.088 Uiso 1 1 d R U
O3 O 0.4805(5) 1.0064(8) 0.7093(2) 0.0415(12) Uani 1 1 d . .
H3B H 0.5132 1.0921 0.7221 0.062 Uiso 1 1 d R U
H3C H 0.5235 0.9339 0.7279 0.062 Uiso 1 1 d R U
O4 O 0.2328(6) 0.7196(5) 0.72484(19) 0.0332(13) Uani 1 1 d . .
O7 O 0.3456(6) 0.5086(6) 0.68788(17) 0.0406(12) Uani 1 1 d . .
C11 C 0.3139(11) 0.8956(8) 0.3194(3) 0.0328(19) Uani 1 1 d . .
O5 O 0.3372(8) 1.0322(5) 0.3053(2) 0.0479(15) Uani 1 1 d . .
O6 O 0.2909(7) 0.7917(5) 0.2861(2) 0.0470(14) Uani 1 1 d . .

loop_
_atom_site_aniso_label
_atom_site_aniso_U_11
_atom_site_aniso_U_22
_atom_site_aniso_U_33
_atom_site_aniso_U_23
_atom_site_aniso_U_13
_atom_site_aniso_U_12
Cd1 0.0336(2) 0.0284(2) 0.0180(2) -0.0009(3) 0.0011(3) 0.0003(4)
C1 0.028(4) 0.030(4) 0.023(4) 0.004(3) 0.002(4) -0.006(4)
C2 0.025(4) 0.024(4) 0.020(4) -0.002(3) 0.003(3) 0.001(3)
C3 0.031(4) 0.024(3) 0.020(4) 0.004(3) 0.002(4) -0.004(4)
C4 0.051(4) 0.031(4) 0.031(4) 0.002(4) 0.000(3) 0.005(5)
C5 0.024(4) 0.028(4) 0.020(4) -0.001(3) 0.005(3) 0.002(3)
C6 0.050(6) 0.019(4) 0.024(5) 0.001(3) -0.001(4) -0.004(4)
C7 0.045(5) 0.032(4) 0.023(5) -0.003(3) -0.001(4) 0.005(4)
C8 0.049(5) 0.024(4) 0.020(4) -0.002(3) -0.006(3) -0.002(3)
C9 0.042(4) 0.026(5) 0.027(4) 0.004(3) -0.001(3) -0.002(4)
C10 0.040(4) 0.028(4) 0.019(4) 0.004(3) 0.002(4) 0.010(4)
N1 0.037(4) 0.030(3) 0.019(4) 0.000(3) 0.000(3) 0.005(3)
N2 0.051(4) 0.029(3) 0.021(4) -0.003(3) 0.003(3) 0.011(3)
N3 0.039(4) 0.024(3) 0.017(4) 0.001(3) 0.000(3) -0.001(3)
O1W 0.050(4) 0.043(4) 0.072(5) 0.004(3) 0.003(3) 0.014(3)
O1 0.088(5) 0.041(3) 0.044(4) 0.003(3) -0.026(4) -0.017(4)
O2 0.033(2) 0.054(3) 0.029(3) -0.013(4) 0.003(2) -0.007(4)
O2W 0.056(4) 0.058(4) 0.051(4) 0.012(3) 0.003(3) 0.005(3)
O3W 0.080(5) 0.043(4) 0.054(5) -0.002(3) 0.001(4) 0.001(4)
O3 0.038(3) 0.038(3) 0.049(3) -0.014(5) -0.004(2) -0.006(4)
O4 0.050(4) 0.027(2) 0.023(3) 0.000(2) 0.003(2) 0.001(2)
O7 0.065(3) 0.028(3) 0.029(2) 0.004(3) -0.002(2) 0.013(4)
C11 0.036(5) 0.040(5) 0.022(5) 0.003(4) 0.005(5) 0.016(5)
O5 0.080(4) 0.036(3) 0.028(3) 0.010(2) 0.004(3) 0.013(4)
O6 0.067(4) 0.053(3) 0.021(3) -0.002(3) -0.008(4) 0.005(3)

loop_
_atom_type_symbol
_atom_type_description
_atom_type_scat_dispersion_real
_atom_type_scat_dispersion_imag
_atom_type_scat_source
C C 0.0033 0.0016 'International Tables Vol C Tables 4.2.6.8 and 6.1.1.4'
H H 0.0000 0.0000 'International Tables Vol C Tables 4.2.6.8 and 6.1.1.4'
N N 0.0061 0.0033 'International Tables Vol C Tables 4.2.6.8 and 6.1.1.4'
O O 0.0106 0.0060 'International Tables Vol C Tables 4.2.6.8 and 6.1.1.4'
Cd Cd -0.8075 1.2024 'International Tables Vol C Tables 4.2.6.8 and 6.1.1.4'

loop_
_geom_angle_atom_site_label_1
_geom_angle_atom_site_label_2
_geom_angle_atom_site_label_3
_geom_angle
_geom_angle_site_symmetry_1
_geom_angle_site_symmetry_3
O2 Cd1 O3 168.68(17) . .
O2 Cd1 O5 91.9(2) . 2_575
O3 Cd1 O5 97.7(2) . 2_575
O2 Cd1 O1 81.9(2) . .
O3 Cd1 O1 87.5(2) . .
O5 Cd1 O1 127.00(19) 2_575 .
O2 Cd1 N1 90.88(19) . .
O3 Cd1 N1 84.24(19) . .
O5 Cd1 N1 147.56(18) 2_575 .
O1 Cd1 N1 85.4(2) . .
O2 Cd1 O4 102.4(2) . .
O3 Cd1 O4 85.4(2) . .
O5 Cd1 O4 78.97(16) 2_575 .
O1 Cd1 O4 153.83(18) . .
N1 Cd1 O4 68.88(17) . .
O2 Cd1 O6 95.55(18) . 2_575
O3 Cd1 O6 85.71(19) . 2_575
O5 Cd1 O6 52.27(17) 2_575 2_575
O1 Cd1 O6 75.89(18) . 2_575
N1 Cd1 O6 159.08(18) . 2_575
O4 Cd1 O6 128.44(17) . 2_575
O7 C1 O4 124.4(6) . .
O7 C1 C2 119.3(6) . .
O4 C1 C2 116.3(6) . .
N1 C2 C3 108.2(6) . .
N1 C2 C1 119.7(6) . .
C3 C2 C1 132.1(6) . .
N3 C3 C2 103.9(6) . .
N3 C3 C4 124.5(6) . .
C2 C3 C4 131.6(6) . .
C6 C5 C8 121.8(7) . .
C6 C5 N3 121.2(6) . .
C8 C5 N3 117.0(6) . .
C5 C6 C7 118.8(7) . .
C10 C7 C6 121.1(7) . .
C9 C8 C5 118.5(6) . .
C8 C9 C10 121.1(7) . .
C7 C10 C9 118.7(6) . .
C7 C10 C11 122.0(7) . .
C9 C10 C11 119.3(7) . .
N2 N1 C2 110.0(5) . .
N2 N1 Cd1 135.2(4) . .
C2 N1 Cd1 114.0(4) . .
N1 N2 N3 106.3(5) . .
C3 N3 N2 111.6(6) . .
C3 N3 C5 130.8(6) . .
N2 N3 C5 117.6(5) . .
C1 O4 Cd1 118.5(4) . .
O6 C11 O5 122.3(7) . .
O6 C11 C10 119.6(7) . .
O5 C11 C10 118.0(7) . .
C11 O5 Cd1 100.2(5) . 2_574
C11 O6 Cd1 85.2(4) . 2_574

loop_
_geom_bond_atom_site_label_1
_geom_bond_atom_site_label_2
_geom_bond_distance
_geom_bond_site_symmetry_2
Cd1 O2 2.256(4) .
Cd1 O3 2.283(4) .
Cd1 O5 2.287(5) 2_575
Cd1 O1 2.372(5) .
Cd1 N1 2.393(6) .
Cd1 O4 2.406(4) .
Cd1 O6 2.615(5) 2_575
C1 O7 1.259(8) .
C1 O4 1.265(8) .
C1 C2 1.479(9) .
C2 N1 1.360(8) .
C2 C3 1.376(9) .
C3 N3 1.353(8) .
C3 C4 1.475(10) .
C5 C6 1.365(10) .
C5 C8 1.397(9) .
C5 N3 1.451(8) .
C6 C7 1.385(10) .
C7 C10 1.384(10) .
C8 C9 1.369(9) .
C9 C10 1.397(10) .
C10 C11 1.507(9) .
N1 N2 1.303(8) .
N2 N3 1.354(7) .
C11 O6 1.235(9) .
C11 O5 1.252(8) .
O5 Cd1 2.287(5) 2_574
O6 Cd1 2.615(5) 2_574
